data_2211248
loop_
_publ_author_name
'Zhong, Chong-Min'
'Zuo, Ya-Jie'
'Jin, Hua-Shu'
'Liu, Shuang-Quan'
'Wang, Tian-Chi'

_publ_section_title
;
 1-Butylquinolinium iodide
;
_journal_issue 11
_journal_name_full 'Acta Crystallographica Section E'
_journal_page_first o5050
_journal_page_last o5051
_journal_paper_doi 10.1107/S1600536806041225
_journal_volume 62
_journal_year 2006
_chemical_formula_moiety 'C13 H16 N, I'
_chemical_formula_sum 'C13 H16 I N'
_chemical_formula_weight 313.17
_chemical_name_systematic '1-Butyl-quinolinium Iodide'
_space_group_IT_number 61
_symmetry_cell_setting orthorhombic
_symmetry_space_group_name_Hall '-P 2ac 2ab'
_symmetry_space_group_name_H-M 'P b c a'
_atom_sites_solution_hydrogens geom
_atom_sites_solution_primary direct
_atom_sites_solution_secondary difmap
_cell_angle_alpha 90.00
_cell_angle_beta 90.00
_cell_angle_gamma 90.00
_cell_formula_units_Z 8
_cell_length_a 11.2807(4)
_cell_length_b 13.9968(5)
_cell_length_c 16.7612(6)
_cell_measurement_reflns_used 7461
_cell_measurement_temperature 295(2)
_cell_measurement_theta_max 28.21
_cell_measurement_theta_min 2.43
_cell_volume 2646.49(16)
_computing_cell_refinement 'Bruker SMART'
_computing_data_collection 'SMART (Bruker, 2005)'
_computing_data_reduction 'SAINT (Bruker, 2005)'
_computing_molecular_graphics 'Ortep-3 for Windows (Farrugia, 1997)'
_computing_publication_material 'SHELXTL (Bruker, 2000)'
_computing_structure_refinement 'SHELXL-97 (Sheldrick, 1997)'
_computing_structure_solution 'SHELXS-97 (Sheldrick, 1997)'
_diffrn_ambient_temperature 295(2)
_diffrn_measured_fraction_theta_full 1.000
_diffrn_measured_fraction_theta_max 1.000
_diffrn_measurement_device_type 'Bruker SMART APEX CCD area-detector'
_diffrn_measurement_method '\f and \w scans'
_diffrn_radiation_monochromator graphite
_diffrn_radiation_source 'fine-focus sealed tube'
_diffrn_radiation_type MoK\a
_diffrn_radiation_wavelength 0.71073
_diffrn_reflns_av_R_equivalents 0.0217
_diffrn_reflns_av_sigmaI/netI 0.0165
_diffrn_reflns_limit_h_max 15
_diffrn_reflns_limit_h_min -9
_diffrn_reflns_limit_k_max 18
_diffrn_reflns_limit_k_min -17
_diffrn_reflns_limit_l_max 22
_diffrn_reflns_limit_l_min -20
_diffrn_reflns_number 17852
_diffrn_reflns_theta_full 28.26
_diffrn_reflns_theta_max 28.26
_diffrn_reflns_theta_min 2.43
_exptl_absorpt_coefficient_mu 2.391
_exptl_absorpt_correction_T_max 0.550
_exptl_absorpt_correction_T_min 0.456
_exptl_absorpt_correction_type multi-scan
_exptl_absorpt_process_details '(SADABS; Sheldrick, 2005)'
_exptl_crystal_colour Yellow
_exptl_crystal_density_diffrn 1.572
_exptl_crystal_density_method 'not measured'
_exptl_crystal_description Block
_exptl_crystal_F_000 1232
_exptl_crystal_size_max 0.30
_exptl_crystal_size_mid 0.25
_exptl_crystal_size_min 0.25
_refine_diff_density_max 0.557
_refine_diff_density_min -0.527
_refine_ls_extinction_coef 0.00435(16)
_refine_ls_extinction_expression Fc^*^=kFc[1+0.001xFc^2^\l^3^/sin(2\q)]^-1/4^
_refine_ls_extinction_method SHELXL97
_refine_ls_goodness_of_fit_ref 1.017
_refine_ls_hydrogen_treatment constr
_refine_ls_matrix_type full
_refine_ls_number_parameters 138
_refine_ls_number_reflns 3273
_refine_ls_number_restraints 0
_refine_ls_restrained_S_all 1.017
_refine_ls_R_factor_all 0.0338
_refine_ls_R_factor_gt 0.0223
_refine_ls_shift/su_max 0.002
_refine_ls_shift/su_mean 0.000
_refine_ls_structure_factor_coef Fsqd
_refine_ls_weighting_details 'calc w=1/[\s^2^(Fo^2^)+(0.0227P)^2^+1.2579P] where P=(Fo^2^+2Fc^2^)/3'
_refine_ls_weighting_scheme calc
_refine_ls_wR_factor_gt 0.0513
_refine_ls_wR_factor_ref 0.0560
_reflns_number_gt 2563
_reflns_number_total 3273
_reflns_threshold_expression >2sigma(I)
_cod_data_source_file ym2028.cif
_cod_data_source_block I
_cod_depositor_comments
;
The following automatic conversions were performed:
'_symmetry_cell_setting' value 'Orthorhombic' changed to 'orthorhombic'
according to '/home/saulius/struct/CIF-dictionaries/cif_core.dic'
dictionary named 'cif_core.dic' version 2.4.1 from
2010-06-29.

'_geom_bond_publ_flag' value 'Y' changed to 'y' according to
'/home/saulius/struct/CIF-dictionaries/cif_core.dic' dictionary named
'cif_core.dic' version 2.4.1 from 2010-06-29 (4
times).

'_geom_torsion_publ_flag' value 'Y' changed to 'y' according to
'/home/saulius/struct/CIF-dictionaries/cif_core.dic' dictionary named
'cif_core.dic' version 2.4.1 from 2010-06-29 (2 times).

Automatic conversion script
Id: cif_fix_enum 1527 2010-12-29 10:47:43Z saulius 

The following automatic conversions were performed:

'_symmetry_cell_setting' value 'Orthorhombic' changed to
'orthorhombic' according to
/home/saulius/struct/CIF-dictionaries/cif_core.dic dictionary named
'cif_core.dic' version 2.4.1 from 2010-06-29.

'_geom_bond_publ_flag'
value 'Y' changed to 'y' according to
/home/saulius/struct/CIF-dictionaries/cif_core.dic dictionary named
'cif_core.dic' version 2.4.1 from 2010-06-29 (4
times).

'_geom_torsion_publ_flag' value 'Y' changed to 'y' according
to /home/saulius/struct/CIF-dictionaries/cif_core.dic dictionary
named 'cif_core.dic' version 2.4.1 from 2010-06-29 (2 times).

Automatic conversion script
Id: cif_fix_values 1715 2011-07-08 13:25:40Z adriana 
;
_cod_original_sg_symbol_Hall '-P 2ac 2ab '
_cod_original_sg_symbol_H-M Pbca
_cod_database_code 2211248
_cod_database_fobs_code 2211248

loop_
_symmetry_equiv_pos_as_xyz
'x, y, z'
'-x, -y, -z'
'-x+1/2, -y, z+1/2'
'x-1/2, y, -z-1/2'
'-x, y+1/2, -z+1/2'
'x+1/2, -y+1/2, -z'
'x, -y-1/2, z-1/2'
'-x-1/2, y-1/2, z'

loop_
_atom_site_type_symbol
_atom_site_label
_atom_site_fract_x
_atom_site_fract_y
_atom_site_fract_z
_atom_site_U_iso_or_equiv
_atom_site_adp_type
_atom_site_calc_flag
_atom_site_refinement_flags
_atom_site_occupancy
I I1 0.225397(16) 1.212518(10) 0.297207(9) 0.05776(8) Uani d . 1
N N1 0.09157(17) 0.90771(12) 0.15899(10) 0.0489(4) Uani d . 1
C C1 0.0718(2) 0.81567(15) 0.14577(14) 0.0535(5) Uani d . 1
H H1 0.0494 0.7768 0.1882 0.064 Uiso calc R 1
C C2 0.0835(2) 0.77582(15) 0.07073(15) 0.0568(6) Uani d . 1
H H2 0.0681 0.7112 0.0628 0.068 Uiso calc R 1
C C3 0.1175(2) 0.83141(16) 0.00892(14) 0.0566(6) Uani d . 1
H H3 0.1281 0.8046 -0.0414 0.068 Uiso calc R 1
C C4 0.1716(2) 0.99133(18) -0.04233(14) 0.0615(6) Uani d . 1
H H4 0.1852 0.9663 -0.0929 0.074 Uiso calc R 1
C C5 0.1852(2) 1.0864(2) -0.02936(17) 0.0693(7) Uani d . 1
H H5 0.2080 1.1263 -0.0710 0.083 Uiso calc R 1
C C6 0.1650(2) 1.12410(17) 0.04623(17) 0.0680(7) Uani d . 1
H H6 0.1731 1.1896 0.0540 0.082 Uiso calc R 1
C C7 0.1339(2) 1.06805(16) 0.10929(15) 0.0577(5) Uani d . 1
H H7 0.1218 1.0946 0.1595 0.069 Uiso calc R 1
C C8 0.12040(18) 0.96932(14) 0.09702(12) 0.0448(4) Uani d . 1
C C9 0.13699(19) 0.93000(15) 0.02056(12) 0.0472(5) Uani d . 1
C C10 0.0850(2) 0.94245(17) 0.24321(13) 0.0583(6) Uani d . 1
H H10A 0.1416 0.9939 0.2507 0.070 Uiso calc R 1
H H10B 0.1065 0.8909 0.2790 0.070 Uiso calc R 1
C C11 -0.0373(2) 0.97772(19) 0.26403(15) 0.0646(6) Uani d . 1
H H11A -0.0958 0.9304 0.2486 0.077 Uiso calc R 1
H H11B -0.0539 1.0362 0.2350 0.077 Uiso calc R 1
C C12 -0.0456(3) 0.9965(2) 0.35420(16) 0.0804(8) Uani d . 1
H H12A 0.0218 1.0348 0.3705 0.097 Uiso calc R 1
H H12B -0.1168 1.0332 0.3649 0.097 Uiso calc R 1
C C13 -0.0485(3) 0.9059(3) 0.4042(2) 0.1065(12) Uani d . 1
H H13A -0.1092 0.8640 0.3844 0.160 Uiso calc R 1
H H13B -0.0650 0.9220 0.4588 0.160 Uiso calc R 1
H H13C 0.0270 0.8744 0.4010 0.160 Uiso calc R 1

loop_
_atom_site_aniso_label
_atom_site_aniso_U_11
_atom_site_aniso_U_22
_atom_site_aniso_U_33
_atom_site_aniso_U_12
_atom_site_aniso_U_13
_atom_site_aniso_U_23
I1 0.06868(13) 0.04900(10) 0.05560(10) -0.00344(7) -0.00379(7) -0.00602(6)
N1 0.0540(11) 0.0472(9) 0.0455(9) 0.0029(8) 0.0006(8) 0.0004(7)
C1 0.0533(14) 0.0467(10) 0.0606(13) 0.0012(10) 0.0020(11) 0.0080(9)
C2 0.0604(15) 0.0433(11) 0.0667(14) 0.0024(10) 0.0013(12) -0.0031(9)
C3 0.0592(15) 0.0559(12) 0.0546(12) 0.0092(11) 0.0029(11) -0.0088(10)
C4 0.0537(14) 0.0748(16) 0.0559(13) 0.0032(12) 0.0063(11) 0.0135(12)
C5 0.0554(15) 0.0726(16) 0.0799(18) -0.0057(13) 0.0003(13) 0.0311(14)
C6 0.0584(16) 0.0490(12) 0.097(2) -0.0117(11) -0.0130(14) 0.0114(13)
C7 0.0592(14) 0.0482(11) 0.0657(14) -0.0053(10) -0.0095(11) -0.0039(10)
C8 0.0404(11) 0.0455(10) 0.0483(11) -0.0005(8) -0.0042(9) 0.0022(8)
C9 0.0404(11) 0.0520(11) 0.0493(11) 0.0034(9) -0.0005(9) 0.0037(9)
C10 0.0634(16) 0.0637(13) 0.0477(12) 0.0089(12) -0.0008(10) 0.0001(10)
C11 0.0594(16) 0.0660(14) 0.0683(16) 0.0102(12) 0.0009(12) -0.0026(12)
C12 0.075(2) 0.0860(19) 0.0800(19) 0.0006(16) 0.0241(15) -0.0242(16)
C13 0.112(3) 0.132(3) 0.076(2) 0.008(2) 0.0312(19) 0.016(2)

loop_
_atom_type_symbol
_atom_type_description
_atom_type_scat_dispersion_real
_atom_type_scat_dispersion_imag
_atom_type_scat_source
C C 0.0033 0.0016 'International Tables Vol C Tables 4.2.6.8 and 6.1.1.4'
H H 0.0000 0.0000 'International Tables Vol C Tables 4.2.6.8 and 6.1.1.4'
N N 0.0061 0.0033 'International Tables Vol C Tables 4.2.6.8 and 6.1.1.4'
I I -0.4742 1.8119 'International Tables Vol C Tables 4.2.6.8 and 6.1.1.4'

loop_
_geom_angle_atom_site_label_1
_geom_angle_atom_site_label_2
_geom_angle_atom_site_label_3
_geom_angle
C1 N1 C8 121.17(18)
C1 N1 C10 117.74(18)
C8 N1 C10 121.07(17)
N1 C1 C2 121.9(2)
N1 C1 H1 119.1
C2 C1 H1 119.1
C3 C2 C1 119.5(2)
C3 C2 H2 120.2
C1 C2 H2 120.2
C2 C3 C9 120.1(2)
C2 C3 H3 120.0
C9 C3 H3 120.0
C5 C4 C9 120.5(2)
C5 C4 H4 119.8
C9 C4 H4 119.8
C4 C5 C6 119.9(2)
C4 C5 H5 120.0
C6 C5 H5 120.0
C7 C6 C5 122.0(2)
C7 C6 H6 119.0
C5 C6 H6 119.0
C6 C7 C8 118.7(2)
C6 C7 H7 120.6
C8 C7 H7 120.6
N1 C8 C7 121.8(2)
N1 C8 C9 118.00(17)
C7 C8 C9 120.2(2)
C8 C9 C3 119.19(19)
C8 C9 C4 118.6(2)
C3 C9 C4 122.3(2)
N1 C10 C11 111.8(2)
N1 C10 H10A 109.3
C11 C10 H10A 109.3
N1 C10 H10B 109.3
C11 C10 H10B 109.3
H10A C10 H10B 107.9
C10 C11 C12 109.9(2)
C10 C11 H11A 109.7
C12 C11 H11A 109.7
C10 C11 H11B 109.7
C12 C11 H11B 109.7
H11A C11 H11B 108.2
C13 C12 C11 113.6(2)
C13 C12 H12A 108.8
C11 C12 H12A 108.8
C13 C12 H12B 108.8
C11 C12 H12B 108.8
H12A C12 H12B 107.7
C12 C13 H13A 109.5
C12 C13 H13B 109.5
H13A C13 H13B 109.5
C12 C13 H13C 109.5
H13A C13 H13C 109.5
H13B C13 H13C 109.5

loop_
_geom_bond_atom_site_label_1
_geom_bond_atom_site_label_2
_geom_bond_distance
_geom_bond_publ_flag
N1 C1 1.326(3) ?
N1 C8 1.389(3) ?
N1 C10 1.495(3) y
C1 C2 1.382(3) ?
C1 H1 0.9300 ?
C2 C3 1.351(3) ?
C2 H2 0.9300 ?
C3 C9 1.411(3) ?
C3 H3 0.9300 ?
C4 C5 1.357(4) ?
C4 C9 1.414(3) ?
C4 H4 0.9300 ?
C5 C6 1.391(4) ?
C5 H5 0.9300 ?
C6 C7 1.362(3) ?
C6 H6 0.9300 ?
C7 C8 1.405(3) ?
C7 H7 0.9300 ?
C8 C9 1.407(3) ?
C10 C11 1.506(3) y
C10 H10A 0.9700 ?
C10 H10B 0.9700 ?
C11 C12 1.537(4) y
C11 H11A 0.9700 ?
C11 H11B 0.9700 ?
C12 C13 1.520(4) y
C12 H12A 0.9700 ?
C12 H12B 0.9700 ?
C13 H13A 0.9600 ?
C13 H13B 0.9600 ?
C13 H13C 0.9600 ?

loop_
_geom_torsion_atom_site_label_1
_geom_torsion_atom_site_label_2
_geom_torsion_atom_site_label_3
_geom_torsion_atom_site_label_4
_geom_torsion
_geom_torsion_publ_flag
C8 N1 C1 C2 2.7(4) ?
C10 N1 C1 C2 -175.7(2) ?
N1 C1 C2 C3 0.9(4) ?
C1 C2 C3 C9 -2.1(4) ?
C9 C4 C5 C6 0.0(4) ?
C4 C5 C6 C7 1.3(4) ?
C5 C6 C7 C8 -0.8(4) ?
C1 N1 C8 C7 175.7(2) ?
C10 N1 C8 C7 -6.0(3) ?
C1 N1 C8 C9 -4.8(3) ?
C10 N1 C8 C9 173.56(19) ?
C6 C7 C8 N1 178.4(2) ?
C6 C7 C8 C9 -1.1(3) ?
N1 C8 C9 C3 3.4(3) ?
C7 C8 C9 C3 -177.0(2) ?
N1 C8 C9 C4 -177.2(2) ?
C7 C8 C9 C4 2.3(3) ?
C2 C3 C9 C8 -0.1(3) ?
C2 C3 C9 C4 -179.4(2) ?
C5 C4 C9 C8 -1.8(4) ?
C5 C4 C9 C3 177.5(2) ?
C1 N1 C10 C11 -92.1(3) ?
C8 N1 C10 C11 89.5(3) ?
N1 C10 C11 C12 170.4(2) y
C10 C11 C12 C13 -72.2(3) y

loop_
_cod_related_entry_id
_cod_related_entry_database
_cod_related_entry_code
1 ChemSpider 10854522
